data_8105027
loop_
_publ_author_name
'Lo, Kong Mun'
'Lee, See Mun'
'Tiekink, Edward R.T.'

_publ_section_title
;
 Crystal structure of catena-{[tri-aqua-di-sodium
 bis(2-{[n-butyl(methyl)carbamothioyl]sulfanyl}acetate)]}n,
 [C16H34N2Na2O7S4]n
;
_journal_issue 1
_journal_name_full 'Zeitschrift f\"ur Kristallographie - New Crystal Structures'
_journal_page_first 91
_journal_page_last 94
_journal_paper_doi 10.1515/ncrs-2019-0513
_journal_volume 235
_journal_year 2019
_chemical_formula_moiety 'C16 H34 N2 Na2 O7 S4'
_chemical_formula_sum 'C16 H34 N2 Na2 O7 S4'
_chemical_formula_weight 540.67
_space_group_crystal_system triclinic
_space_group_IT_number 2
_space_group_name_Hall '-P 1'
_space_group_name_H-M_alt 'P -1'
_atom_sites_solution_hydrogens mixed
_atom_sites_solution_primary direct
_atom_sites_solution_secondary difmap
_cell_angle_alpha 102.075(2)
_cell_angle_beta 96.202(2)
_cell_angle_gamma 97.383(2)
_cell_formula_units_Z 2
_cell_length_a 5.37340(10)
_cell_length_b 11.0473(2)
_cell_length_c 22.2264(5)
_cell_measurement_reflns_used 16394
_cell_measurement_temperature 100(2)
_cell_measurement_theta_max 76.3560
_cell_measurement_theta_min 4.0930
_cell_volume 1267.06(5)
_computing_cell_refinement 'CrysAlisPro [1]'
_computing_data_collection 'CrysAlisPro [1]'
_computing_data_reduction 'CrysAlisPro [1]'
_computing_molecular_graphics 'ORTEP-3 for Windows [4]'
_computing_publication_material 'SHELXL-2014/7 [3]'
_computing_structure_refinement 'SHELXL-2014/7 [3]'
_computing_structure_solution 'SHELXS-97 [2]'
_diffrn_ambient_temperature 100(2)
_diffrn_detector_area_resol_mean 5.2558
_diffrn_measured_fraction_theta_full 0.998
_diffrn_measured_fraction_theta_max 0.998
_diffrn_measurement_device_type 'XtaLAB Synergy, Dualflex, AtlasS2'
_diffrn_measurement_method '\w scans'
_diffrn_radiation_type CuK\a
_diffrn_radiation_wavelength 1.54178
_diffrn_reflns_av_R_equivalents 0.0402
_diffrn_reflns_av_unetI/netI 0.0212
_diffrn_reflns_Laue_measured_fraction_full 0.998
_diffrn_reflns_Laue_measured_fraction_max 0.998
_diffrn_reflns_limit_h_max 6
_diffrn_reflns_limit_h_min -5
_diffrn_reflns_limit_k_max 13
_diffrn_reflns_limit_k_min -13
_diffrn_reflns_limit_l_max 26
_diffrn_reflns_limit_l_min -26
_diffrn_reflns_number 30669
_diffrn_reflns_point_group_measured_fraction_full 0.998
_diffrn_reflns_point_group_measured_fraction_max 0.998
_diffrn_reflns_theta_full 67.078
_diffrn_reflns_theta_max 67.078
_diffrn_reflns_theta_min 4.108
_diffrn_source 'micro-focus sealed X-ray tube'
_exptl_absorpt_coefficient_mu 4.119
_exptl_absorpt_correction_T_max 1.000
_exptl_absorpt_correction_T_min 0.820
_exptl_absorpt_correction_type gaussian
_exptl_absorpt_process_details 'CrysAlisPro [1]'
_exptl_crystal_colour colourless
_exptl_crystal_density_diffrn 1.417
_exptl_crystal_description plate
_exptl_crystal_F_000 572
_exptl_crystal_size_max 0.170
_exptl_crystal_size_mid 0.044
_exptl_crystal_size_min 0.024
_refine_diff_density_max 0.689
_refine_diff_density_min -0.297
_refine_diff_density_rms 0.066
_refine_ls_extinction_coef .
_refine_ls_extinction_method none
_refine_ls_goodness_of_fit_ref 1.070
_refine_ls_hydrogen_treatment mixed
_refine_ls_matrix_type full
_refine_ls_number_parameters 302
_refine_ls_number_reflns 4523
_refine_ls_number_restraints 9
_refine_ls_restrained_S_all 1.069
_refine_ls_R_factor_all 0.0361
_refine_ls_R_factor_gt 0.0335
_refine_ls_shift/su_max 0.001
_refine_ls_shift/su_mean 0.000
_refine_ls_structure_factor_coef Fsqd
_refine_ls_weighting_details 'w=1/[\s^2^(Fo^2^)+(0.0391P)^2^+1.9993P] where P=(Fo^2^+2Fc^2^)/3'
_refine_ls_weighting_scheme calc
_refine_ls_wR_factor_gt 0.0923
_refine_ls_wR_factor_ref 0.0941
_reflns_Friedel_coverage 0.000
_reflns_Friedel_fraction_full .
_reflns_Friedel_fraction_max .
_reflns_number_gt 4210
_reflns_number_total 4523
_reflns_threshold_expression 'I > 2\s(I)'
_cod_data_source_file suppl_ncrs-2019-0513_suppl.cif
_cod_data_source_block shelx
_cod_database_code 8105027
_shelx_space_group_comment
;
The symmetry employed for this shelxl refinement is uniquely defined
by the following loop, which should always be used as a source of
symmetry information in preference to the above space-group names.
They are only intended as comments.
;
_shelx_estimated_absorpt_t_min 0.541
_shelx_estimated_absorpt_t_max 0.908

loop_
_space_group_symop_operation_xyz
'x, y, z'
'-x, -y, -z'

loop_
_atom_site_label
_atom_site_type_symbol
_atom_site_fract_x
_atom_site_fract_y
_atom_site_fract_z
_atom_site_U_iso_or_equiv
_atom_site_adp_type
_atom_site_occupancy
_atom_site_site_symmetry_order
_atom_site_calc_flag
_atom_site_refinement_flags_posn
_atom_site_refinement_flags_adp
_atom_site_refinement_flags_occupancy
_atom_site_disorder_assembly
_atom_site_disorder_group
S1 S 1.14745(10) 0.13521(5) 0.31092(3) 0.01677(13) Uani 1 1 d . . . . .
S2 S 1.20238(10) -0.12848(5) 0.24774(3) 0.01810(14) Uani 1 1 d . . . . .
S3 S -0.09303(11) 0.55782(5) 0.30283(3) 0.01951(14) Uani 1 1 d . . . . .
S4 S 0.07497(11) 0.40808(5) 0.18787(3) 0.01860(14) Uani 1 1 d . . . . .
O1 O 0.8756(3) 0.23449(14) 0.40388(8) 0.0185(3) Uani 1 1 d . . . . .
O2 O 0.6459(3) 0.06077(15) 0.41707(8) 0.0195(3) Uani 1 1 d . . . . .
O3 O 0.4094(3) 0.51778(14) 0.42949(7) 0.0163(3) Uani 1 1 d . . . . .
O4 O 0.0078(3) 0.54681(14) 0.43245(7) 0.0158(3) Uani 1 1 d . . . . .
N1 N 1.4657(4) 0.08311(18) 0.23274(9) 0.0171(4) Uani 1 1 d . . . . .
N2 N -0.2638(4) 0.56527(18) 0.19006(9) 0.0175(4) Uani 1 1 d . . . . .
C1 C 0.8092(4) 0.1187(2) 0.39188(11) 0.0158(4) Uani 1 1 d . . . . .
C2 C 0.9367(4) 0.0355(2) 0.34436(11) 0.0173(5) Uani 1 1 d . . . . .
H2A H 0.8070 -0.0189 0.3114 0.021 Uiso 1 1 calc R U . . .
H2B H 1.0333 -0.0188 0.3649 0.021 Uiso 1 1 calc R U . . .
C3 C 1.2883(4) 0.0276(2) 0.26040(10) 0.0156(4) Uani 1 1 d . . . . .
C4 C 1.5381(4) 0.2203(2) 0.24791(12) 0.0197(5) Uani 1 1 d . . . . .
H4A H 1.3916 0.2592 0.2363 0.030 Uiso 1 1 calc R U . . .
H4B H 1.6758 0.2432 0.2249 0.030 Uiso 1 1 calc R U . . .
H4C H 1.5950 0.2497 0.2926 0.030 Uiso 1 1 calc R U . . .
C5 C 1.5901(4) 0.0086(2) 0.18504(11) 0.0204(5) Uani 1 1 d . . . . .
H5A H 1.6369 -0.0653 0.1995 0.024 Uiso 1 1 calc R U . . .
H5B H 1.7481 0.0599 0.1799 0.024 Uiso 1 1 calc R U . . .
C6 C 1.4227(5) -0.0357(2) 0.12220(12) 0.0250(5) Uani 1 1 d . . . . .
H6A H 1.2690 -0.0904 0.1273 0.030 Uiso 1 1 calc R U . . .
H6B H 1.5155 -0.0871 0.0930 0.030 Uiso 1 1 calc R U . . .
C7 C 1.3407(5) 0.0692(3) 0.09316(12) 0.0287(6) Uani 1 1 d . . . . .
H7A H 1.2108 0.0320 0.0566 0.034 Uiso 1 1 calc R U . . .
H7B H 1.2616 0.1255 0.1237 0.034 Uiso 1 1 calc R U . . .
C8 C 1.5590(6) 0.1466(3) 0.07287(14) 0.0369(7) Uani 1 1 d . . . . .
H8A H 1.6828 0.1887 0.1093 0.055 Uiso 1 1 calc R U . . .
H8B H 1.4935 0.2095 0.0530 0.055 Uiso 1 1 calc R U . . .
H8C H 1.6409 0.0914 0.0433 0.055 Uiso 1 1 calc R U . . .
C9 C 0.1897(4) 0.51760(19) 0.40392(10) 0.0131(4) Uani 1 1 d . . . . .
C10 C 0.1442(4) 0.4765(2) 0.33315(11) 0.0163(4) Uani 1 1 d . . . . .
H10A H 0.0865 0.3849 0.3204 0.020 Uiso 1 1 calc R U . . .
H10B H 0.3040 0.4956 0.3162 0.020 Uiso 1 1 calc R U . . .
C11 C -0.1018(4) 0.5105(2) 0.22109(11) 0.0166(5) Uani 1 1 d . . . . .
C12 C -0.4020(4) 0.6599(2) 0.22157(11) 0.0194(5) Uani 1 1 d . . . . .
H12A H -0.5205 0.6213 0.2452 0.029 Uiso 1 1 calc R U . . .
H12B H -0.4964 0.6946 0.1907 0.029 Uiso 1 1 calc R U . . .
H12C H -0.2818 0.7273 0.2499 0.029 Uiso 1 1 calc R U . . .
C13 C -0.3042(4) 0.5392(2) 0.12204(11) 0.0197(5) Uani 1 1 d . . . . .
H13A H -0.4853 0.5384 0.1075 0.024 Uiso 1 1 calc R U . . .
H13B H -0.2621 0.4552 0.1052 0.024 Uiso 1 1 calc R U . . .
C14 C -0.1418(5) 0.6370(2) 0.09735(11) 0.0223(5) Uani 1 1 d . . . . .
H14A H -0.1658 0.7218 0.1189 0.027 Uiso 1 1 calc R U . . .
H14B H 0.0391 0.6295 0.1070 0.027 Uiso 1 1 calc R U . . .
C15 C -0.2070(5) 0.6224(2) 0.02784(11) 0.0229(5) Uani 1 1 d . . . . .
H15A H -0.3840 0.6364 0.0186 0.028 Uiso 1 1 calc R U . . .
H15B H -0.1959 0.5355 0.0065 0.028 Uiso 1 1 calc R U . . .
C16 C -0.0323(5) 0.7133(3) 0.00220(13) 0.0309(6) Uani 1 1 d . . . . .
H16A H -0.0551 0.7994 0.0200 0.046 Uiso 1 1 calc R U . . .
H16B H -0.0737 0.6956 -0.0431 0.046 Uiso 1 1 calc R U . . .
H16C H 0.1442 0.7032 0.0132 0.046 Uiso 1 1 calc R U . . .
Na1 Na 0.70753(15) 0.40096(8) 0.46389(4) 0.01489(19) Uani 1 1 d . . . . .
Na2 Na -0.26699(16) 0.69607(8) 0.43202(4) 0.0169(2) Uani 1 1 d . . . . .
O1W O -0.5177(3) 0.81183(15) 0.38060(8) 0.0201(3) Uani 1 1 d D . . . .
H1W H -0.587(5) 0.800(3) 0.3438(6) 0.030 Uiso 1 1 d D U . . .
H2W H -0.450(5) 0.8867(13) 0.3939(12) 0.030 Uiso 1 1 d D U . . .
O2W O 0.0821(3) 0.85602(17) 0.45241(8) 0.0247(4) Uani 1 1 d D . . . .
H3W H 0.135(5) 0.891(3) 0.4898(6) 0.037 Uiso 1 1 d D U . . .
H4W H 0.206(4) 0.839(3) 0.4337(12) 0.037 Uiso 1 1 d D U . . .
O3W O -0.3720(3) 0.75892(15) 0.53094(8) 0.0184(3) Uani 1 1 d D . . . .
H5W H -0.247(4) 0.755(3) 0.5561(10) 0.028 Uiso 1 1 d D U . . .
H6W H -0.447(5) 0.817(2) 0.5469(12) 0.028 Uiso 1 1 d D U . . .

loop_
_atom_site_aniso_label
_atom_site_aniso_U_11
_atom_site_aniso_U_22
_atom_site_aniso_U_33
_atom_site_aniso_U_23
_atom_site_aniso_U_13
_atom_site_aniso_U_12
S1 0.0176(3) 0.0119(3) 0.0221(3) 0.0043(2) 0.0067(2) 0.0030(2)
S2 0.0192(3) 0.0117(3) 0.0237(3) 0.0037(2) 0.0048(2) 0.0024(2)
S3 0.0216(3) 0.0218(3) 0.0172(3) 0.0047(2) 0.0024(2) 0.0105(2)
S4 0.0194(3) 0.0172(3) 0.0198(3) 0.0037(2) 0.0034(2) 0.0051(2)
O1 0.0165(8) 0.0125(8) 0.0271(9) 0.0036(6) 0.0066(6) 0.0025(6)
O2 0.0171(8) 0.0161(8) 0.0269(9) 0.0061(7) 0.0080(7) 0.0023(6)
O3 0.0100(7) 0.0167(8) 0.0227(8) 0.0056(6) 0.0016(6) 0.0028(6)
O4 0.0123(7) 0.0154(8) 0.0214(8) 0.0064(6) 0.0052(6) 0.0026(6)
N1 0.0163(9) 0.0139(9) 0.0218(10) 0.0048(8) 0.0039(8) 0.0029(7)
N2 0.0171(9) 0.0161(9) 0.0202(10) 0.0060(8) 0.0020(8) 0.0035(7)
C1 0.0110(10) 0.0173(11) 0.0198(11) 0.0057(9) 0.0010(8) 0.0035(8)
C2 0.0184(11) 0.0134(11) 0.0217(12) 0.0053(9) 0.0064(9) 0.0035(9)
C3 0.0133(10) 0.0161(11) 0.0180(11) 0.0050(9) 0.0007(8) 0.0039(8)
C4 0.0175(11) 0.0149(11) 0.0280(13) 0.0071(9) 0.0063(9) 0.0007(9)
C5 0.0196(11) 0.0195(12) 0.0240(12) 0.0061(10) 0.0080(9) 0.0043(9)
C6 0.0282(13) 0.0214(12) 0.0243(13) 0.0036(10) 0.0075(10) -0.0005(10)
C7 0.0285(14) 0.0320(14) 0.0235(13) 0.0082(11) -0.0008(11) -0.0026(11)
C8 0.0387(16) 0.0375(16) 0.0327(15) 0.0161(13) -0.0015(12) -0.0094(13)
C9 0.0126(10) 0.0065(9) 0.0221(11) 0.0067(8) 0.0040(8) 0.0014(8)
C10 0.0116(10) 0.0162(11) 0.0230(12) 0.0060(9) 0.0028(9) 0.0062(8)
C11 0.0164(11) 0.0120(10) 0.0204(11) 0.0051(9) 0.0014(9) -0.0029(8)
C12 0.0185(11) 0.0168(11) 0.0242(12) 0.0064(9) 0.0024(9) 0.0053(9)
C13 0.0200(11) 0.0198(12) 0.0190(12) 0.0058(9) 0.0000(9) 0.0016(9)
C14 0.0208(12) 0.0218(12) 0.0232(12) 0.0068(10) 0.0003(10) -0.0011(10)
C15 0.0227(12) 0.0220(12) 0.0235(13) 0.0072(10) 0.0021(10) -0.0012(10)
C16 0.0346(15) 0.0313(14) 0.0258(14) 0.0110(11) 0.0032(11) -0.0046(12)
Na1 0.0124(4) 0.0132(4) 0.0198(4) 0.0046(3) 0.0039(3) 0.0018(3)
Na2 0.0134(4) 0.0151(4) 0.0238(5) 0.0064(4) 0.0043(3) 0.0031(3)
O1W 0.0198(8) 0.0157(8) 0.0243(9) 0.0056(7) 0.0007(7) 0.0017(6)
O2W 0.0194(9) 0.0275(9) 0.0263(9) 0.0063(8) 0.0051(7) -0.0014(7)
O3W 0.0133(8) 0.0170(8) 0.0242(9) 0.0021(7) 0.0041(6) 0.0023(6)

loop_
_atom_type_symbol
_atom_type_description
_atom_type_scat_dispersion_real
_atom_type_scat_dispersion_imag
_atom_type_scat_source
C C 0.0181 0.0091 'International Tables Vol C Tables 4.2.6.8 and 6.1.1.4'
H H 0.0000 0.0000 'International Tables Vol C Tables 4.2.6.8 and 6.1.1.4'
N N 0.0311 0.0180 'International Tables Vol C Tables 4.2.6.8 and 6.1.1.4'
Na Na 0.1353 0.1239 'International Tables Vol C Tables 4.2.6.8 and 6.1.1.4'
O O 0.0492 0.0322 'International Tables Vol C Tables 4.2.6.8 and 6.1.1.4'
S S 0.3331 0.5567 'International Tables Vol C Tables 4.2.6.8 and 6.1.1.4'

loop_
_geom_angle_atom_site_label_1
_geom_angle_atom_site_label_2
_geom_angle_atom_site_label_3
_geom_angle
_geom_angle_site_symmetry_1
_geom_angle_site_symmetry_3
C3 S1 C2 103.08(10) . .
C11 S3 C10 103.52(11) . .
C11 S3 Na2 156.64(8) . .
C10 S3 Na2 99.74(8) . .
C1 O1 Na1 131.60(14) . .
C9 O3 Na1 147.43(14) . .
C9 O3 Na2 118.11(13) . 1_655
Na1 O3 Na2 92.84(6) . 1_655
C9 O3 Na1 91.80(13) . 2_666
Na1 O3 Na1 94.88(6) . 2_666
Na2 O3 Na1 96.15(6) 1_655 2_666
C9 O4 Na2 135.61(14) . .
C9 O4 Na1 124.61(13) . 1_455
Na2 O4 Na1 93.86(6) . 1_455
C9 O4 Na1 91.22(13) . 2_666
Na2 O4 Na1 109.27(7) . 2_666
Na1 O4 Na1 93.52(6) 1_455 2_666
C3 N1 C4 121.12(19) . .
C3 N1 C5 120.90(19) . .
C4 N1 C5 117.97(18) . .
C11 N2 C12 122.3(2) . .
C11 N2 C13 121.94(19) . .
C12 N2 C13 115.66(18) . .
O1 C1 O2 125.6(2) . .
O1 C1 C2 119.14(19) . .
O2 C1 C2 115.25(19) . .
C1 C2 S1 108.35(15) . .
C1 C2 H2A 110.0 . .
S1 C2 H2A 110.0 . .
C1 C2 H2B 110.0 . .
S1 C2 H2B 110.0 . .
H2A C2 H2B 108.4 . .
N1 C3 S2 124.12(17) . .
N1 C3 S1 113.06(16) . .
S2 C3 S1 122.81(13) . .
N1 C4 H4A 109.5 . .
N1 C4 H4B 109.5 . .
H4A C4 H4B 109.5 . .
N1 C4 H4C 109.5 . .
H4A C4 H4C 109.5 . .
H4B C4 H4C 109.5 . .
N1 C5 C6 113.0(2) . .
N1 C5 H5A 109.0 . .
C6 C5 H5A 109.0 . .
N1 C5 H5B 109.0 . .
C6 C5 H5B 109.0 . .
H5A C5 H5B 107.8 . .
C5 C6 C7 114.9(2) . .
C5 C6 H6A 108.6 . .
C7 C6 H6A 108.6 . .
C5 C6 H6B 108.6 . .
C7 C6 H6B 108.6 . .
H6A C6 H6B 107.5 . .
C8 C7 C6 113.3(2) . .
C8 C7 H7A 108.9 . .
C6 C7 H7A 108.9 . .
C8 C7 H7B 108.9 . .
C6 C7 H7B 108.9 . .
H7A C7 H7B 107.7 . .
C7 C8 H8A 109.5 . .
C7 C8 H8B 109.5 . .
H8A C8 H8B 109.5 . .
C7 C8 H8C 109.5 . .
H8A C8 H8C 109.5 . .
H8B C8 H8C 109.5 . .
O3 C9 O4 124.7(2) . .
O3 C9 C10 116.18(18) . .
O4 C9 C10 119.06(19) . .
O3 C9 Na1 62.20(12) . 2_666
O4 C9 Na1 62.59(12) . 2_666
C10 C9 Na1 177.95(15) . 2_666
C9 C10 S3 109.40(15) . .
C9 C10 H10A 109.8 . .
S3 C10 H10A 109.8 . .
C9 C10 H10B 109.8 . .
S3 C10 H10B 109.8 . .
H10A C10 H10B 108.2 . .
N2 C11 S4 124.66(18) . .
N2 C11 S3 112.41(17) . .
S4 C11 S3 122.93(14) . .
N2 C12 H12A 109.5 . .
N2 C12 H12B 109.5 . .
H12A C12 H12B 109.5 . .
N2 C12 H12C 109.5 . .
H12A C12 H12C 109.5 . .
H12B C12 H12C 109.5 . .
N2 C13 C14 111.73(19) . .
N2 C13 H13A 109.3 . .
C14 C13 H13A 109.3 . .
N2 C13 H13B 109.3 . .
C14 C13 H13B 109.3 . .
H13A C13 H13B 107.9 . .
C15 C14 C13 112.6(2) . .
C15 C14 H14A 109.1 . .
C13 C14 H14A 109.1 . .
C15 C14 H14B 109.1 . .
C13 C14 H14B 109.1 . .
H14A C14 H14B 107.8 . .
C14 C15 C16 112.8(2) . .
C14 C15 H15A 109.0 . .
C16 C15 H15A 109.0 . .
C14 C15 H15B 109.0 . .
C16 C15 H15B 109.0 . .
H15A C15 H15B 107.8 . .
C15 C16 H16A 109.5 . .
C15 C16 H16B 109.5 . .
H16A C16 H16B 109.5 . .
C15 C16 H16C 109.5 . .
H16A C16 H16C 109.5 . .
H16B C16 H16C 109.5 . .
O3 Na1 O1 127.89(7) . .
O3 Na1 O3W 89.85(6) . 2_566
O1 Na1 O3W 84.67(6) . 2_566
O3 Na1 O4 84.36(6) . 1_655
O1 Na1 O4 88.97(6) . 1_655
O3W Na1 O4 166.17(7) 2_566 1_655
O3 Na1 O3 85.12(6) . 2_666
O1 Na1 O3 142.95(6) . 2_666
O3W Na1 O3 78.45(6) 2_566 2_666
O4 Na1 O3 113.43(6) 1_655 2_666
O3 Na1 O4 127.33(6) . 2_666
O1 Na1 O4 103.59(6) . 2_666
O3W Na1 O4 106.95(6) 2_566 2_666
O4 Na1 O4 86.48(6) 1_655 2_666
O3 Na1 O4 52.18(5) 2_666 2_666
O3 Na1 C9 107.12(6) . 2_666
O1 Na1 C9 124.83(7) . 2_666
O3W Na1 C9 92.39(6) 2_566 2_666
O4 Na1 C9 101.31(6) 1_655 2_666
O3 Na1 C9 26.01(6) 2_666 2_666
O4 Na1 C9 26.19(6) 2_666 2_666
O3 Na1 Na2 44.68(4) . 1_655
O1 Na1 Na2 123.53(5) . 1_655
O3W Na1 Na2 134.31(5) 2_566 1_655
O4 Na1 Na2 42.58(4) 1_655 1_655
O3 Na1 Na2 91.02(4) 2_666 1_655
O4 Na1 Na2 100.45(4) 2_666 1_655
C9 Na1 Na2 96.91(5) 2_666 1_655
O3 Na1 Na1 44.54(4) . 2_666
O1 Na1 Na1 164.33(6) . 2_666
O3W Na1 Na1 81.80(5) 2_566 2_666
O4 Na1 Na1 102.46(5) 1_655 2_666
O3 Na1 Na1 40.57(4) 2_666 2_666
O4 Na1 Na1 87.95(5) 2_666 2_666
C9 Na1 Na1 63.86(5) 2_666 2_666
Na2 Na1 Na1 63.15(3) 1_655 2_666
O3 Na1 Na1 111.26(5) . 2_766
O1 Na1 Na1 98.86(5) . 2_766
O3W Na1 Na1 148.51(6) 2_566 2_766
O4 Na1 Na1 44.79(4) 1_655 2_766
O3 Na1 Na1 80.33(5) 2_666 2_766
O4 Na1 Na1 41.69(4) 2_666 2_766
C9 Na1 Na1 59.82(5) 2_666 2_766
Na2 Na1 Na1 68.74(3) 1_655 2_766
Na1 Na1 Na1 96.80(4) 2_666 2_766
O3 Na1 Na2 88.54(5) . 2_566
O1 Na1 Na2 114.66(5) . 2_566
O3W Na1 Na2 37.49(4) 2_566 2_566
O4 Na1 Na2 154.16(5) 1_655 2_566
O3 Na1 Na2 41.02(4) 2_666 2_566
O4 Na1 Na2 78.18(4) 2_666 2_566
C9 Na1 Na2 57.27(5) 2_666 2_566
Na2 Na1 Na2 119.94(3) 1_655 2_566
Na1 Na1 Na2 56.79(3) 2_666 2_566
Na1 Na1 Na2 117.07(4) 2_766 2_566
O3 Na1 Na2 160.92(5) . 2_666
O1 Na1 Na2 70.03(5) . 2_666
O3W Na1 Na2 99.28(5) 2_566 2_666
O4 Na1 Na2 90.04(4) 1_655 2_666
O3 Na1 Na2 80.40(4) 2_666 2_666
O4 Na1 Na2 33.83(4) 2_666 2_666
C9 Na1 Na2 56.11(5) 2_666 2_666
Na2 Na1 Na2 122.87(3) 1_655 2_666
Na1 Na1 Na2 119.96(4) 2_666 2_666
Na1 Na1 Na2 54.13(3) 2_766 2_666
Na2 Na1 Na2 88.64(3) 2_566 2_666
O3W Na2 O1W 98.75(7) . .
O3W Na2 O2W 91.80(7) . .
O1W Na2 O2W 91.98(7) . .
O3W Na2 O4 109.31(7) . .
O1W Na2 O4 151.80(7) . .
O2W Na2 O4 89.99(6) . .
O3W Na2 O3 81.60(6) . 1_455
O1W Na2 O3 98.52(6) . 1_455
O2W Na2 O3 168.32(7) . 1_455
O4 Na2 O3 83.19(6) . 1_455
O3W Na2 S3 168.35(5) . .
O1W Na2 S3 91.87(5) . .
O2W Na2 S3 92.63(5) . .
O4 Na2 S3 59.94(4) . .
O3 Na2 S3 92.13(5) 1_455 .
O3W Na2 Na1 85.57(5) . 1_455
O1W Na2 Na1 140.03(5) . 1_455
O2W Na2 Na1 127.77(6) . 1_455
O4 Na2 Na1 43.56(4) . 1_455
O3 Na2 Na1 42.48(4) 1_455 1_455
S3 Na2 Na1 83.19(3) . 1_455
O3W Na2 Na1 38.83(4) . 2_566
O1W Na2 Na1 99.67(5) . 2_566
O2W Na2 Na1 130.29(6) . 2_566
O4 Na2 Na1 100.40(5) . 2_566
O3 Na2 Na1 42.83(4) 1_455 2_566
S3 Na2 Na1 134.52(3) . 2_566
Na1 Na2 Na1 60.06(3) 1_455 2_566
O3W Na2 Na1 78.22(5) . 2_666
O1W Na2 Na1 162.71(5) . 2_666
O2W Na2 Na1 71.25(5) . 2_666
O4 Na2 Na1 36.91(4) . 2_666
O3 Na2 Na1 97.86(4) 1_455 2_666
S3 Na2 Na1 93.02(2) . 2_666
Na1 Na2 Na1 57.13(3) 1_455 2_666
Na1 Na2 Na1 88.64(3) 2_566 2_666
Na2 O1W H1W 133(2) . .
Na2 O1W H2W 105(2) . .
H1W O1W H2W 110(2) . .
Na2 O2W H3W 117(2) . .
Na2 O2W H4W 115(2) . .
H3W O2W H4W 110(2) . .
Na2 O3W Na1 103.68(7) . 2_566
Na2 O3W H5W 107.2(19) . .
Na1 O3W H5W 108(2) 2_566 .
Na2 O3W H6W 132.1(19) . .
Na1 O3W H6W 93(2) 2_566 .
H5W O3W H6W 109(2) . .

loop_
_geom_bond_atom_site_label_1
_geom_bond_atom_site_label_2
_geom_bond_distance
_geom_bond_site_symmetry_2
S1 C3 1.762(2) .
S1 C2 1.804(2) .
S2 C3 1.682(2) .
S3 C11 1.776(2) .
S3 C10 1.802(2) .
S3 Na2 3.2500(10) .
S4 C11 1.675(2) .
O1 C1 1.247(3) .
O1 Na1 2.3743(17) .
O2 C1 1.267(3) .
O3 C9 1.253(3) .
O3 Na1 2.3444(17) .
O3 Na2 2.4412(17) 1_655
O3 Na1 2.5283(18) 2_666
O4 C9 1.261(3) .
O4 Na2 2.3515(17) .
O4 Na1 2.3947(17) 1_455
O4 Na1 2.5368(17) 2_666
N1 C3 1.341(3) .
N1 C4 1.472(3) .
N1 C5 1.476(3) .
N2 C11 1.334(3) .
N2 C12 1.463(3) .
N2 C13 1.465(3) .
C1 C2 1.531(3) .
C2 H2A 0.9900 .
C2 H2B 0.9900 .
C4 H4A 0.9800 .
C4 H4B 0.9800 .
C4 H4C 0.9800 .
C5 C6 1.526(3) .
C5 H5A 0.9900 .
C5 H5B 0.9900 .
C6 C7 1.528(4) .
C6 H6A 0.9900 .
C6 H6B 0.9900 .
C7 C8 1.526(4) .
C7 H7A 0.9900 .
C7 H7B 0.9900 .
C8 H8A 0.9800 .
C8 H8B 0.9800 .
C8 H8C 0.9800 .
C9 C10 1.527(3) .
C9 Na1 2.857(2) 2_666
C10 H10A 0.9900 .
C10 H10B 0.9900 .
C12 H12A 0.9800 .
C12 H12B 0.9800 .
C12 H12C 0.9800 .
C13 C14 1.530(3) .
C13 H13A 0.9900 .
C13 H13B 0.9900 .
C14 C15 1.517(3) .
C14 H14A 0.9900 .
C14 H14B 0.9900 .
C15 C16 1.525(3) .
C15 H15A 0.9900 .
C15 H15B 0.9900 .
C16 H16A 0.9800 .
C16 H16B 0.9800 .
C16 H16C 0.9800 .
Na1 O3W 2.3864(18) 2_566
Na1 O4 2.3947(17) 1_655
Na1 O3 2.5283(18) 2_666
Na1 O4 2.5368(18) 2_666
Na1 C9 2.857(2) 2_666
Na1 Na2 3.4674(12) 1_655
Na1 Na1 3.5913(16) 2_666
Na1 Na1 3.5940(17) 2_766
Na1 Na2 3.6978(12) 2_566
Na1 Na2 3.9877(12) 2_666
Na2 O3W 2.3162(18) .
Na2 O1W 2.3404(18) .
Na2 O2W 2.3399(19) .
Na2 O3 2.4412(17) 1_455
Na2 Na1 3.4674(12) 1_455
Na2 Na1 3.6978(12) 2_566
Na2 Na1 3.9877(12) 2_666
O1W H1W 0.838(10) .
O1W H2W 0.838(10) .
O2W H3W 0.840(10) .
O2W H4W 0.843(10) .
O3W Na1 2.3864(18) 2_566
O3W H5W 0.838(10) .
O3W H6W 0.842(10) .

loop_
_geom_torsion_atom_site_label_1
_geom_torsion_atom_site_label_2
_geom_torsion_atom_site_label_3
_geom_torsion_atom_site_label_4
_geom_torsion
_geom_torsion_site_symmetry_1
_geom_torsion_site_symmetry_2
_geom_torsion_site_symmetry_3
_geom_torsion_site_symmetry_4
Na1 O1 C1 O2 -9.8(3) . . . .
Na1 O1 C1 C2 172.15(15) . . . .
O1 C1 C2 S1 -5.0(3) . . . .
O2 C1 C2 S1 176.78(16) . . . .
C3 S1 C2 C1 177.58(15) . . . .
C4 N1 C3 S2 -177.62(17) . . . .
C5 N1 C3 S2 3.8(3) . . . .
C4 N1 C3 S1 3.5(3) . . . .
C5 N1 C3 S1 -175.05(16) . . . .
C2 S1 C3 N1 -176.45(17) . . . .
C2 S1 C3 S2 4.66(17) . . . .
C3 N1 C5 C6 76.5(3) . . . .
C4 N1 C5 C6 -102.1(2) . . . .
N1 C5 C6 C7 60.2(3) . . . .
C5 C6 C7 C8 68.2(3) . . . .
Na1 O3 C9 O4 99.5(3) . . . .
Na2 O3 C9 O4 -100.4(2) 1_655 . . .
Na1 O3 C9 O4 -2.5(2) 2_666 . . .
Na1 O3 C9 C10 -79.5(3) . . . .
Na2 O3 C9 C10 80.6(2) 1_655 . . .
Na1 O3 C9 C10 178.58(16) 2_666 . . .
Na1 O3 C9 Na1 102.0(3) . . . 2_666
Na2 O3 C9 Na1 -97.94(11) 1_655 . . 2_666
Na2 O4 C9 O3 122.1(2) . . . .
Na1 O4 C9 O3 -92.6(2) 1_455 . . .
Na1 O4 C9 O3 2.5(2) 2_666 . . .
Na2 O4 C9 C10 -59.0(3) . . . .
Na1 O4 C9 C10 86.2(2) 1_455 . . .
Na1 O4 C9 C10 -178.62(17) 2_666 . . .
Na2 O4 C9 Na1 119.57(18) . . . 2_666
Na1 O4 C9 Na1 -95.13(13) 1_455 . . 2_666
O3 C9 C10 S3 -148.67(16) . . . .
O4 C9 C10 S3 32.4(2) . . . .
C11 S3 C10 C9 174.96(15) . . . .
Na2 S3 C10 C9 -7.25(15) . . . .
C12 N2 C11 S4 -176.18(17) . . . .
C13 N2 C11 S4 0.5(3) . . . .
C12 N2 C11 S3 4.0(3) . . . .
C13 N2 C11 S3 -179.34(16) . . . .
C10 S3 C11 N2 -177.96(16) . . . .
Na2 S3 C11 N2 7.5(3) . . . .
C10 S3 C11 S4 2.23(17) . . . .
Na2 S3 C11 S4 -172.27(8) . . . .
C11 N2 C13 C14 -95.9(3) . . . .
C12 N2 C13 C14 81.0(2) . . . .
N2 C13 C14 C15 -172.0(2) . . . .
C13 C14 C15 C16 -175.6(2) . . . .
